data_4073144
loop_
_publ_author_name
'Stavila, Vitalie'
'Fettinger, James C.'
'Whitmire, Kenton H.'

_publ_section_title
;
 Synthesis and Characterization of New Phenylbis(salicylato)bismuth(III)
 Complexes
;
_journal_issue 14
_journal_name_full Organometallics
_journal_page_first 3321
_journal_paper_doi 10.1021/om070115c
_journal_volume 26
_journal_year 2007
_chemical_formula_moiety 'C30 H21 Bi N2 O6'
_chemical_formula_sum 'C30 H21 Bi N2 O6'
_chemical_formula_weight 714.47
_chemical_name_systematic
;

 ?

;
_space_group_IT_number 14
_symmetry_cell_setting monoclinic
_symmetry_space_group_name_Hall '-P 2ybc'
_symmetry_space_group_name_H-M 'P 1 21/c 1'
_atom_sites_solution_hydrogens geom
_atom_sites_solution_primary direct
_atom_sites_solution_secondary difmap
_audit_creation_method SHELXL-97
_cell_angle_alpha 90.00
_cell_angle_beta 98.2990(10)
_cell_angle_gamma 90.00
_cell_formula_units_Z 8
_cell_length_a 11.8148(7)
_cell_length_b 19.6938(12)
_cell_length_c 22.9896(15)
_cell_measurement_reflns_used 7241
_cell_measurement_temperature 190(2)
_cell_measurement_theta_max 27.53
_cell_measurement_theta_min 2.31
_cell_volume 5293.2(6)
_computing_cell_refinement 'SAINT (7.23A) (Bruker, 2005)'
_computing_data_collection 'SMART (Version 5.054) (Bruker, 2002)'
_computing_data_reduction 'SAINT (7.23A) (Bruker, 2005)'
_computing_molecular_graphics 'SHELXTL 5.1, XP (Sheldrick, 1994)'
_computing_publication_material SHELXL97
_computing_structure_refinement 'SHELXL-97 (Sheldrick, 1997)'
_computing_structure_solution 'SHELXS-97 (Sheldrick, 1990)'
_diffrn_ambient_temperature 190(2)
_diffrn_measured_fraction_theta_full 1.000
_diffrn_measured_fraction_theta_max 1.000
_diffrn_measurement_device_type 'Bruker SMART1000'
_diffrn_measurement_method '\w and \f'
_diffrn_radiation_monochromator graphite
_diffrn_radiation_source 'fine-focus sealed tube'
_diffrn_radiation_type MoK\a
_diffrn_radiation_wavelength 0.71073
_diffrn_reflns_av_R_equivalents 0.0418
_diffrn_reflns_av_sigmaI/netI 0.0339
_diffrn_reflns_limit_h_max 15
_diffrn_reflns_limit_h_min -15
_diffrn_reflns_limit_k_max 25
_diffrn_reflns_limit_k_min -25
_diffrn_reflns_limit_l_max 29
_diffrn_reflns_limit_l_min -29
_diffrn_reflns_number 47312
_diffrn_reflns_theta_full 27.50
_diffrn_reflns_theta_max 27.50
_diffrn_reflns_theta_min 1.37
_exptl_absorpt_coefficient_mu 6.709
_exptl_absorpt_correction_T_max 0.6366
_exptl_absorpt_correction_T_min 0.2981
_exptl_absorpt_correction_type analytical
_exptl_absorpt_process_details 'SADABS 2006/1 (Sheldrick, 2006)'
_exptl_crystal_colour Colorless
_exptl_crystal_density_diffrn 1.793
_exptl_crystal_density_meas 0
_exptl_crystal_density_method 'not measured'
_exptl_crystal_description Plate
_exptl_crystal_F_000 2768
_exptl_crystal_size_max 0.24
_exptl_crystal_size_mid 0.21
_exptl_crystal_size_min 0.07
_refine_diff_density_max 3.609
_refine_diff_density_min -3.284
_refine_diff_density_rms 0.132
_refine_ls_extinction_method none
_refine_ls_goodness_of_fit_ref 1.098
_refine_ls_hydrogen_treatment constr
_refine_ls_matrix_type full
_refine_ls_number_parameters 811
_refine_ls_number_reflns 12175
_refine_ls_number_restraints 88
_refine_ls_restrained_S_all 1.096
_refine_ls_R_factor_all 0.0521
_refine_ls_R_factor_gt 0.0363
_refine_ls_shift/su_max 0.000
_refine_ls_shift/su_mean 0.000
_refine_ls_structure_factor_coef Fsqd
_refine_ls_weighting_details 'calc w=1/[\s^2^(Fo^2^)+(0.0338P)^2^+14.5367P] where P=(Fo^2^+2Fc^2^)/3'
_refine_ls_weighting_scheme calc
_refine_ls_wR_factor_gt 0.0812
_refine_ls_wR_factor_ref 0.0870
_reflns_number_gt 9428
_reflns_number_total 12175
_reflns_threshold_expression >2sigma(I)
_cod_data_source_file om070115c-file009.cif
_cod_data_source_block jf1482ffmi
_cod_depositor_comments
;
The following automatic conversions were performed:

'_symmetry_cell_setting' value 'Monoclinic' changed to 'monoclinic'
according to /home/saulius/struct/CIF-dictionaries/cif_core.dic
dictionary named 'cif_core.dic' version 2.4.1 from
2010-06-29.

'_exptl_absorpt_correction_type' value 'Analytical'
changed to 'analytical' according to
/home/saulius/struct/CIF-dictionaries/cif_core.dic dictionary named
'cif_core.dic' version 2.4.1 from 2010-06-29.

Automatic conversion script
Id: cif_fix_values 1715 2011-07-08 13:25:40Z adriana 
;
_cod_original_sg_symbol_H-M 'P 21/c'
_cod_database_code 4073144

loop_
_symmetry_equiv_pos_as_xyz
'x, y, z'
'-x, y+1/2, -z+1/2'
'-x, -y, -z'
'x, -y-1/2, z-1/2'

loop_
_atom_site_label
_atom_site_type_symbol
_atom_site_fract_x
_atom_site_fract_y
_atom_site_fract_z
_atom_site_U_iso_or_equiv
_atom_site_adp_type
_atom_site_occupancy
_atom_site_symmetry_multiplicity
_atom_site_calc_flag
_atom_site_refinement_flags
_atom_site_disorder_assembly
_atom_site_disorder_group
Bi1 Bi 0.132841(16) 0.460960(11) 0.432131(10) 0.03900(7) Uani 1 1 d D . .
Bi2 Bi 0.656957(16) 0.060329(10) 0.564526(8) 0.02918(6) Uani 1 1 d D . .
C11 C 0.2277(3) 0.52730(18) 0.37571(17) 0.0469(16) Uani 1 1 d G A .
C12 C 0.2325(3) 0.59697(19) 0.38544(18) 0.0568(19) Uani 1 1 d G . .
H12A H 0.1960 0.6162 0.4158 0.068 Uiso 1 1 calc R A .
C13 C 0.2907(4) 0.63846(15) 0.3508(2) 0.070(2) Uani 1 1 d G A .
H13A H 0.2939 0.6861 0.3575 0.084 Uiso 1 1 calc R . .
C14 C 0.3441(3) 0.6103(2) 0.3064(2) 0.072(3) Uani 1 1 d G . .
H14A H 0.3838 0.6386 0.2828 0.087 Uiso 1 1 calc R A .
C15 C 0.3393(3) 0.5406(2) 0.29671(17) 0.062(2) Uani 1 1 d G A .
H15A H 0.3758 0.5213 0.2664 0.074 Uiso 1 1 calc R . .
C16 C 0.2811(3) 0.49912(16) 0.33135(18) 0.0517(17) Uani 1 1 d G . .
H16A H 0.2778 0.4515 0.3247 0.062 Uiso 1 1 calc R A .
O21 O 0.0270(9) 0.5652(5) 0.4605(4) 0.036(2) Uani 0.50 1 d PD A 1
O22 O -0.0489(8) 0.5130(6) 0.3786(5) 0.032(3) Uani 0.50 1 d PD A 1
O23 O -0.2332(18) 0.5583(15) 0.3198(11) 0.050(3) Uani 0.50 1 d PD A 1
C21 C -0.1446(6) 0.6124(3) 0.4098(3) 0.033(3) Uani 0.50 1 d PGD A 1
C22 C -0.2307(7) 0.6076(4) 0.3619(3) 0.041(3) Uani 0.50 1 d PGD A 1
C23 C -0.3155(6) 0.6570(5) 0.3529(3) 0.050(4) Uani 0.50 1 d PGD A 1
H23A H -0.3743 0.6538 0.3202 0.060 Uiso 0.50 1 calc PR A 1
C24 C -0.3142(6) 0.7111(4) 0.3918(4) 0.055(3) Uani 0.50 1 d PGD A 1
H24A H -0.3721 0.7449 0.3857 0.066 Uiso 0.50 1 calc PR A 1
C25 C -0.2281(6) 0.7159(3) 0.4397(3) 0.043(3) Uani 0.50 1 d PGD A 1
H25A H -0.2272 0.7529 0.4663 0.052 Uiso 0.50 1 calc PR A 1
C26 C -0.1433(5) 0.6665(4) 0.4487(3) 0.028(2) Uani 0.50 1 d PGD A 1
H26A H -0.0844 0.6697 0.4814 0.034 Uiso 0.50 1 calc PR A 1
C27 C -0.0522(10) 0.5603(6) 0.4166(6) 0.027(2) Uani 0.50 1 d PD A 1
O21A O 0.0071(10) 0.5642(5) 0.4349(6) 0.051(3) Uani 0.50 1 d PD A 2
O22A O -0.0373(8) 0.4941(7) 0.3577(4) 0.047(3) Uani 0.50 1 d PD A 2
O23A O -0.2258(9) 0.5207(6) 0.2900(5) 0.072(3) Uani 0.50 1 d PD A 2
C21A C -0.1639(9) 0.5880(6) 0.3733(6) 0.049(4) Uani 0.50 1 d PD A 2
C22A C -0.250(3) 0.569(2) 0.3279(19) 0.050(3) Uani 0.50 1 d PD A 2
C23A C -0.3415(10) 0.6125(7) 0.3086(6) 0.068(5) Uani 0.50 1 d PD A 2
H23B H -0.3886 0.6060 0.2719 0.082 Uiso 0.50 1 calc PR A 2
C24A C -0.3597(11) 0.6653(8) 0.3458(7) 0.055(3) Uani 0.50 1 d PD A 2
H24B H -0.4276 0.6914 0.3371 0.066 Uiso 0.50 1 calc PR A 2
C25A C -0.2841(12) 0.6812(8) 0.3944(7) 0.070(5) Uani 0.50 1 d PD A 2
H25B H -0.2983 0.7191 0.4179 0.084 Uiso 0.50 1 calc PR A 2
C26A C -0.1852(10) 0.6417(6) 0.4099(7) 0.054(4) Uani 0.50 1 d PD A 2
H26B H -0.1338 0.6513 0.4447 0.065 Uiso 0.50 1 calc PR A 2
C27A C -0.0573(9) 0.5449(6) 0.3882(7) 0.027(2) Uani 0.50 1 d PD A 2
O31 O 0.1273(3) 0.3875(2) 0.35230(17) 0.0438(10) Uani 1 1 d . A .
O32 O -0.0108(5) 0.3324(3) 0.3873(2) 0.0819(19) Uani 1 1 d . A .
O33 O -0.1011(7) 0.2291(5) 0.3343(4) 0.181(5) Uani 1 1 d . . .
C31 C 0.0343(3) 0.2979(2) 0.29544(15) 0.0379(13) Uani 1 1 d G A .
C32 C -0.0417(3) 0.2436(2) 0.29184(18) 0.072(2) Uani 1 1 d G . .
C33 C -0.0520(4) 0.2003(2) 0.2436(2) 0.078(3) Uani 1 1 d G . .
H33A H -0.1039 0.1633 0.2412 0.093 Uiso 1 1 calc R . .
C34 C 0.0138(5) 0.2112(3) 0.19903(16) 0.083(3) Uani 1 1 d G . .
H34A H 0.0069 0.1816 0.1661 0.100 Uiso 1 1 calc R . .
C35 C 0.0899(5) 0.2654(3) 0.20263(16) 0.094(3) Uani 1 1 d G . .
H35A H 0.1348 0.2729 0.1721 0.113 Uiso 1 1 calc R . .
C36 C 0.1001(4) 0.3088(2) 0.25083(19) 0.0581(19) Uani 1 1 d G . .
H36A H 0.1520 0.3458 0.2533 0.070 Uiso 1 1 calc R . .
C37 C 0.0492(5) 0.3422(3) 0.3486(2) 0.0425(14) Uani 1 1 d . . .
N41 N 0.2575(3) 0.51614(17) 0.51890(14) 0.0419(11) Uani 1 1 d G A .
C41 C 0.2175(3) 0.57220(18) 0.5465(2) 0.063(2) Uani 1 1 d G . .
H41A H 0.1464 0.5923 0.5310 0.075 Uiso 1 1 calc R A .
C42 C 0.2815(4) 0.59889(19) 0.5968(2) 0.071(2) Uani 1 1 d G A .
H42A H 0.2541 0.6372 0.6157 0.085 Uiso 1 1 calc R . .
C43 C 0.3855(3) 0.5695(2) 0.61946(15) 0.063(2) Uani 1 1 d G . .
H43A H 0.4293 0.5878 0.6538 0.075 Uiso 1 1 calc R A .
C44 C 0.4255(3) 0.5135(2) 0.59185(16) 0.0478(15) Uani 1 1 d G A .
H44A H 0.4966 0.4934 0.6073 0.057 Uiso 1 1 calc R . .
C45 C 0.3615(3) 0.48676(16) 0.54157(15) 0.0345(12) Uani 1 1 d G . .
N46 N 0.3244(2) 0.40534(15) 0.46263(13) 0.0322(9) Uani 1 1 d G A .
C46 C 0.3959(3) 0.42849(14) 0.51196(13) 0.0332(12) Uani 1 1 d G A .
C47 C 0.4964(2) 0.39380(19) 0.53207(14) 0.0438(14) Uani 1 1 d G . .
H47A H 0.5453 0.4096 0.5658 0.053 Uiso 1 1 calc R A .
C48 C 0.5254(2) 0.33596(18) 0.50286(18) 0.0517(16) Uani 1 1 d G A .
H48A H 0.5940 0.3122 0.5166 0.062 Uiso 1 1 calc R . .
C49 C 0.4538(3) 0.31280(15) 0.45353(17) 0.0498(16) Uani 1 1 d G . .
H49A H 0.4736 0.2733 0.4336 0.060 Uiso 1 1 calc R A .
C50 C 0.3533(3) 0.34749(17) 0.43341(13) 0.0398(13) Uani 1 1 d G A .
H50A H 0.3044 0.3317 0.3997 0.048 Uiso 1 1 calc R . .
C61 C 0.7550(3) 0.14807(15) 0.53369(14) 0.0286(10) Uani 1 1 d G B .
C62 C 0.8205(3) 0.19038(17) 0.57362(11) 0.0330(11) Uani 1 1 d G . .
H62A H 0.8256 0.1820 0.6146 0.040 Uiso 1 1 calc R B .
C63 C 0.8787(3) 0.24498(17) 0.55359(14) 0.0408(13) Uani 1 1 d G B .
H63A H 0.9235 0.2739 0.5809 0.049 Uiso 1 1 calc R . .
C64 C 0.8713(4) 0.25727(19) 0.49362(16) 0.064(2) Uani 1 1 d G . .
H64A H 0.9111 0.2946 0.4799 0.077 Uiso 1 1 calc R B .
C65 C 0.8057(4) 0.2150(2) 0.45369(11) 0.085(3) Uani 1 1 d G B .
H65A H 0.8007 0.2234 0.4127 0.102 Uiso 1 1 calc R . .
C66 C 0.7476(4) 0.16036(19) 0.47372(13) 0.0492(16) Uani 1 1 d G . .
H66A H 0.7027 0.1314 0.4464 0.059 Uiso 1 1 calc R B .
O71 O 0.5372(12) 0.0654(9) 0.4659(4) 0.044(4) Uani 0.50 1 d PD B 1
O72 O 0.4837(9) 0.1314(7) 0.5354(5) 0.054(4) Uani 0.50 1 d PD B 1
O73 O 0.2946(12) 0.1908(8) 0.5137(10) 0.124(8) Uani 0.50 1 d PD B 1
C71 C 0.3722(7) 0.1296(5) 0.4389(4) 0.054(4) Uani 0.50 1 d PGD B 1
C72 C 0.2887(9) 0.1719(5) 0.4559(4) 0.028(3) Uani 0.50 1 d PGD B 1
C73 C 0.1960(7) 0.1916(5) 0.4151(6) 0.097(8) Uani 0.50 1 d PGD B 1
H73A H 0.1389 0.2205 0.4268 0.117 Uiso 0.50 1 calc PR B 1
C74 C 0.1867(8) 0.1689(6) 0.3574(5) 0.098(6) Uani 0.50 1 d PGD B 1
H74A H 0.1233 0.1823 0.3295 0.117 Uiso 0.50 1 calc PR B 1
C75 C 0.2702(11) 0.1265(6) 0.3404(4) 0.109(10) Uani 0.50 1 d PGD B 1
H75A H 0.2638 0.1110 0.3009 0.130 Uiso 0.50 1 calc PR B 1
C76 C 0.3629(8) 0.1069(5) 0.3812(5) 0.087(8) Uani 0.50 1 d PGD B 1
H76A H 0.4200 0.0779 0.3696 0.104 Uiso 0.50 1 calc PR B 1
C77 C 0.4706(11) 0.1064(7) 0.4839(6) 0.028(3) Uani 0.50 1 d PD B 1
O71A O 0.5688(12) 0.0520(9) 0.4594(3) 0.030(3) Uani 0.50 1 d PD B 2
O72A O 0.4929(9) 0.1271(7) 0.5112(5) 0.038(3) Uani 0.50 1 d PD B 2
O73A O 0.3082(16) 0.1832(10) 0.4613(13) 0.151(13) Uani 0.50 1 d PD B 2
C71A C 0.4151(8) 0.1100(5) 0.4069(5) 0.034(3) Uani 0.50 1 d PD B 2
C72A C 0.3204(10) 0.1497(6) 0.4099(6) 0.040(3) Uani 0.50 1 d PD B 2
C73A C 0.2395(10) 0.1639(7) 0.3612(6) 0.053(5) Uani 0.50 1 d PD B 2
H73B H 0.1761 0.1930 0.3636 0.064 Uiso 0.50 1 calc PR B 2
C74A C 0.2572(12) 0.1331(9) 0.3088(7) 0.098(6) Uani 0.50 1 d PD B 2
H74B H 0.2043 0.1415 0.2744 0.117 Uiso 0.50 1 calc PR B 2
C75A C 0.3502(11) 0.0900(7) 0.3050(5) 0.063(4) Uani 0.50 1 d PD B 2
H75B H 0.3588 0.0690 0.2687 0.076 Uiso 0.50 1 calc PR B 2
C76A C 0.4292(10) 0.0783(6) 0.3543(4) 0.041(3) Uani 0.50 1 d PD B 2
H76B H 0.4924 0.0490 0.3524 0.050 Uiso 0.50 1 calc PR B 2
C77A C 0.4957(11) 0.0974(8) 0.4622(6) 0.028(3) Uani 0.50 1 d PD B 2
O81 O 0.6508(5) 0.1277(3) 0.6465(2) 0.093(2) Uani 1 1 d . B .
O82 O 0.4830(6) 0.0768(4) 0.6502(3) 0.139(4) Uani 1 1 d . B .
O83 O 0.3508(6) 0.1204(3) 0.7183(3) 0.109(3) Uani 1 1 d . . .
C81 C 0.5414(5) 0.1633(2) 0.71961(17) 0.075(3) Uani 1 1 d G B .
C82 C 0.4361(4) 0.1640(2) 0.7399(2) 0.078(3) Uani 1 1 d G . .
C83 C 0.4179(5) 0.2076(3) 0.7852(2) 0.085(3) Uani 1 1 d G . .
H83A H 0.3459 0.2080 0.7990 0.102 Uiso 1 1 calc R . .
C84 C 0.5050(6) 0.2504(2) 0.81024(17) 0.095(4) Uani 1 1 d G . .
H84A H 0.4926 0.2802 0.8412 0.114 Uiso 1 1 calc R . .
C85 C 0.6103(5) 0.2497(2) 0.78999(18) 0.088(3) Uani 1 1 d G . .
H85A H 0.6698 0.2790 0.8071 0.106 Uiso 1 1 calc R . .
C86 C 0.6285(4) 0.2062(2) 0.74468(19) 0.066(2) Uani 1 1 d G . .
H86A H 0.7005 0.2057 0.7308 0.079 Uiso 1 1 calc R . .
C87 C 0.5600(9) 0.1186(5) 0.6695(4) 0.101(4) Uani 1 1 d . . .
N91 N 0.7815(5) -0.0102(3) 0.4988(3) 0.029(2) Uani 0.50 1 d PGD B 1
C91 C 0.7379(5) -0.0234(4) 0.4405(3) 0.039(3) Uani 0.50 1 d PGD B 1
H91 H 0.6666 -0.0045 0.4237 0.047 Uiso 0.50 1 calc PR B 1
C92 C 0.7985(6) -0.0645(4) 0.4066(2) 0.035(2) Uani 0.50 1 d PGD B 1
H92 H 0.7687 -0.0736 0.3668 0.041 Uiso 0.50 1 calc PR B 1
C93 C 0.9027(5) -0.0922(4) 0.4311(3) 0.044(3) Uani 0.50 1 d PGD B 1
H93 H 0.9442 -0.1203 0.4080 0.052 Uiso 0.50 1 calc PR B 1
C94 C 0.9464(4) -0.0789(3) 0.4894(3) 0.035(3) Uani 0.50 1 d PGD B 1
H94 H 1.0176 -0.0979 0.5061 0.042 Uiso 0.50 1 calc PR B 1
C95 C 0.8858(5) -0.0379(3) 0.5233(2) 0.031(2) Uani 0.50 1 d PGD B 1
N96 N 0.8599(4) 0.0205(3) 0.6130(3) 0.029(2) Uani 0.50 1 d PGD B 1
C96 C 0.9267(6) -0.0229(4) 0.5845(2) 0.036(3) Uani 0.50 1 d PGD B 1
C97 C 1.0273(5) -0.0495(4) 0.6146(3) 0.045(3) Uani 0.50 1 d PGD B 1
H97 H 1.0730 -0.0792 0.5951 0.054 Uiso 0.50 1 calc PR B 1
C98 C 1.0612(5) -0.0328(4) 0.6733(3) 0.052(3) Uani 0.50 1 d PGD B 1
H98 H 1.1300 -0.0511 0.6939 0.062 Uiso 0.50 1 calc PR B 1
C99 C 0.9944(7) 0.0105(4) 0.7019(2) 0.046(3) Uani 0.50 1 d PGD B 1
H99 H 1.0175 0.0219 0.7420 0.056 Uiso 0.50 1 calc PR B 1
C100 C 0.8938(6) 0.0372(4) 0.6717(3) 0.039(3) Uani 0.50 1 d PGD B 1
H100 H 0.8481 0.0668 0.6912 0.047 Uiso 0.50 1 calc PR B 1
N91A N 0.7939(4) -0.0186(3) 0.52736(19) 0.031(2) Uani 0.50 1 d PGD B 2
C91A C 0.7719(5) -0.0426(3) 0.4700(2) 0.040(3) Uani 0.50 1 d PGD B 2
H91A H 0.7073 -0.0264 0.4443 0.048 Uiso 0.50 1 calc PR B 2
C92A C 0.8444(6) -0.0902(3) 0.4502(2) 0.055(4) Uani 0.50 1 d PGD B 2
H92A H 0.8294 -0.1066 0.4110 0.066 Uiso 0.50 1 calc PR B 2
C93A C 0.9389(5) -0.1139(3) 0.4878(3) 0.058(5) Uani 0.50 1 d PGD B 2
H93A H 0.9884 -0.1464 0.4743 0.069 Uiso 0.50 1 calc PR B 2
C94A C 0.9609(4) -0.0899(3) 0.5452(3) 0.051(3) Uani 0.50 1 d PGD B 2
H94A H 1.0255 -0.1060 0.5709 0.062 Uiso 0.50 1 calc PR B 2
C95A C 0.8884(3) -0.0422(2) 0.5650(2) 0.035(3) Uani 0.50 1 d PGD B 2
N96A N 0.8253(5) 0.0352(3) 0.6380(2) 0.036(2) Uani 0.50 1 d PGD B 2
C96A C 0.9020(3) -0.0136(2) 0.6249(2) 0.045(3) Uani 0.50 1 d PGD B 2
C97A C 0.9880(5) -0.0358(3) 0.6682(2) 0.065(5) Uani 0.50 1 d PGD B 2
H97A H 1.0407 -0.0694 0.6592 0.078 Uiso 0.50 1 calc PR B 2
C98A C 0.9974(6) -0.0092(4) 0.7245(2) 0.072(6) Uani 0.50 1 d PGD B 2
H98A H 1.0565 -0.0245 0.7541 0.086 Uiso 0.50 1 calc PR B 2
C99A C 0.9208(7) 0.0397(4) 0.7376(2) 0.074(5) Uani 0.50 1 d PGD B 2
H99A H 0.9271 0.0579 0.7762 0.089 Uiso 0.50 1 calc PR B 2
C10A C 0.8347(6) 0.0619(3) 0.6944(2) 0.055(3) Uani 0.50 1 d PGD B 2
H10A H 0.7821 0.0954 0.7033 0.065 Uiso 0.50 1 calc PR B 2

loop_
_atom_site_aniso_label
_atom_site_aniso_U_11
_atom_site_aniso_U_22
_atom_site_aniso_U_33
_atom_site_aniso_U_23
_atom_site_aniso_U_13
_atom_site_aniso_U_12
Bi1 0.02228(10) 0.03608(11) 0.05426(14) 0.00880(9) -0.00931(8) -0.00661(8)
Bi2 0.02543(9) 0.03621(11) 0.02557(9) 0.00019(8) 0.00255(7) -0.00771(7)
C11 0.026(3) 0.049(4) 0.059(4) 0.023(3) -0.017(3) -0.011(2)
C12 0.035(3) 0.048(4) 0.078(5) 0.024(3) -0.023(3) -0.008(3)
C13 0.046(4) 0.058(4) 0.094(6) 0.036(4) -0.030(4) -0.014(3)
C14 0.044(4) 0.073(5) 0.087(6) 0.061(5) -0.031(4) -0.021(3)
C15 0.036(3) 0.084(5) 0.059(4) 0.034(4) -0.014(3) -0.010(3)
C16 0.031(3) 0.058(4) 0.059(4) 0.025(3) -0.018(3) -0.013(3)
O21 0.023(5) 0.042(5) 0.038(6) 0.008(5) -0.012(4) 0.006(3)
O22 0.027(5) 0.032(6) 0.036(7) -0.008(5) -0.005(4) 0.004(4)
O23 0.024(7) 0.083(10) 0.041(8) -0.002(4) 0.003(7) 0.011(4)
C21 0.020(6) 0.049(8) 0.033(6) 0.018(6) 0.009(5) 0.004(5)
C22 0.032(6) 0.052(7) 0.037(7) 0.010(6) 0.005(5) 0.000(6)
C23 0.022(7) 0.067(10) 0.063(10) 0.024(8) 0.013(7) 0.012(7)
C24 0.032(6) 0.059(7) 0.077(8) 0.030(6) 0.017(5) 0.012(5)
C25 0.044(7) 0.038(6) 0.049(7) 0.010(5) 0.010(6) 0.005(5)
C26 0.015(4) 0.041(6) 0.031(6) 0.005(4) 0.009(4) -0.011(4)
C27 0.026(3) 0.046(6) 0.009(5) 0.008(5) 0.003(5) 0.000(4)
O21A 0.030(6) 0.051(6) 0.062(9) 0.019(6) -0.025(6) 0.000(5)
O22A 0.028(5) 0.067(9) 0.042(7) 0.008(5) -0.005(5) -0.011(5)
O23A 0.050(6) 0.085(8) 0.079(8) 0.018(6) 0.000(6) 0.000(6)
C21A 0.020(6) 0.074(10) 0.053(9) 0.041(8) 0.000(6) -0.006(6)
C22A 0.024(7) 0.083(10) 0.041(8) -0.002(4) 0.003(7) 0.011(4)
C23A 0.029(6) 0.099(12) 0.071(10) 0.038(9) -0.010(6) -0.020(7)
C24A 0.032(6) 0.059(7) 0.077(8) 0.030(6) 0.017(5) 0.012(5)
C25A 0.047(10) 0.074(12) 0.098(14) 0.035(11) 0.033(9) 0.006(8)
C26A 0.038(8) 0.040(8) 0.092(12) 0.035(8) 0.033(8) 0.011(6)
C27A 0.026(3) 0.046(6) 0.009(5) 0.008(5) 0.003(5) 0.000(4)
O31 0.031(2) 0.059(3) 0.039(2) 0.0060(19) -0.0019(16) -0.0190(18)
O32 0.114(4) 0.090(4) 0.055(3) -0.034(3) 0.057(3) -0.069(3)
O33 0.156(7) 0.210(8) 0.212(8) -0.162(7) 0.154(7) -0.154(7)
C31 0.022(2) 0.064(4) 0.026(3) -0.003(2) 0.000(2) 0.008(2)
C32 0.035(3) 0.108(6) 0.075(5) -0.057(5) 0.014(3) -0.024(4)
C33 0.043(4) 0.106(6) 0.076(5) -0.055(5) -0.018(4) 0.014(4)
C34 0.123(8) 0.080(6) 0.039(4) -0.010(4) -0.012(4) 0.065(6)
C35 0.168(10) 0.079(6) 0.048(5) 0.014(4) 0.059(6) 0.060(6)
C36 0.075(5) 0.056(4) 0.048(4) 0.012(3) 0.028(3) 0.031(3)
C37 0.035(3) 0.066(4) 0.027(3) -0.001(3) 0.005(2) -0.018(3)
N41 0.029(2) 0.037(3) 0.057(3) -0.003(2) -0.001(2) -0.0057(19)
C41 0.039(3) 0.048(4) 0.101(6) -0.026(4) 0.012(4) -0.013(3)
C42 0.047(4) 0.059(4) 0.109(7) -0.045(4) 0.017(4) -0.017(3)
C43 0.064(5) 0.074(5) 0.050(4) -0.018(4) 0.007(3) -0.034(4)
C44 0.040(3) 0.060(4) 0.041(3) 0.000(3) 0.000(3) -0.021(3)
C45 0.028(3) 0.041(3) 0.033(3) 0.004(2) 0.001(2) -0.010(2)
N46 0.025(2) 0.038(2) 0.033(2) 0.0082(19) 0.0023(17) -0.0041(17)
C46 0.023(2) 0.044(3) 0.031(3) 0.015(2) 0.000(2) -0.005(2)
C47 0.029(3) 0.056(4) 0.044(3) 0.014(3) -0.003(2) 0.000(3)
C48 0.026(3) 0.058(4) 0.071(5) 0.018(3) 0.007(3) 0.005(3)
C49 0.039(3) 0.044(3) 0.072(5) 0.004(3) 0.029(3) 0.002(3)
C50 0.034(3) 0.042(3) 0.045(3) 0.004(3) 0.012(2) -0.004(2)
C61 0.024(2) 0.028(3) 0.035(3) 0.003(2) 0.009(2) 0.0025(19)
C62 0.033(3) 0.035(3) 0.032(3) -0.003(2) 0.007(2) -0.005(2)
C63 0.048(3) 0.035(3) 0.040(3) -0.008(2) 0.009(3) -0.007(2)
C64 0.095(6) 0.055(4) 0.042(4) 0.008(3) 0.007(4) -0.035(4)
C65 0.136(8) 0.087(6) 0.031(4) 0.010(4) 0.006(4) -0.067(6)
C66 0.060(4) 0.055(4) 0.031(3) 0.004(3) 0.001(3) -0.024(3)
O71 0.034(9) 0.054(12) 0.043(6) -0.015(6) 0.003(6) -0.016(6)
O72 0.038(6) 0.034(5) 0.099(10) -0.032(7) 0.037(7) 0.004(4)
O73 0.062(8) 0.060(8) 0.27(3) 0.041(12) 0.089(12) 0.024(6)
C71 0.027(6) 0.031(7) 0.094(12) 0.038(8) -0.026(7) -0.012(5)
C72 0.018(6) 0.043(8) 0.026(6) -0.001(5) 0.013(4) -0.003(5)
C73 0.050(9) 0.039(8) 0.19(2) 0.046(11) -0.031(12) -0.006(7)
C74 0.041(7) 0.097(11) 0.137(15) 0.073(11) -0.048(8) -0.034(7)
C75 0.085(18) 0.085(16) 0.14(2) 0.071(16) -0.039(16) -0.046(13)
C76 0.077(13) 0.083(14) 0.082(14) 0.056(12) -0.051(12) -0.065(12)
C77 0.016(5) 0.035(6) 0.033(8) 0.015(7) 0.007(4) -0.005(4)
O71A 0.036(7) 0.025(5) 0.028(5) 0.005(4) 0.002(4) 0.005(4)
O72A 0.020(5) 0.036(6) 0.060(8) -0.028(6) 0.014(5) 0.011(4)
O73A 0.033(8) 0.067(12) 0.35(4) 0.083(19) 0.000(14) -0.005(9)
C71A 0.019(5) 0.030(6) 0.053(8) 0.007(5) 0.005(5) -0.001(4)
C72A 0.036(7) 0.020(6) 0.063(9) 0.008(6) 0.006(6) -0.008(5)
C73A 0.011(5) 0.047(9) 0.092(12) 0.034(8) -0.024(7) 0.001(6)
C74A 0.041(7) 0.097(11) 0.137(15) 0.073(11) -0.048(8) -0.034(7)
C75A 0.064(9) 0.085(11) 0.034(7) 0.019(7) -0.010(6) -0.038(8)
C76A 0.045(7) 0.055(8) 0.019(5) 0.017(5) -0.009(5) -0.032(6)
C77A 0.016(5) 0.035(6) 0.033(8) 0.015(7) 0.007(4) -0.005(4)
O81 0.117(5) 0.122(5) 0.055(3) -0.052(3) 0.060(3) -0.086(4)
O82 0.158(6) 0.133(5) 0.160(6) -0.117(5) 0.136(6) -0.118(5)
O83 0.159(6) 0.076(4) 0.118(5) -0.040(4) 0.111(5) -0.053(4)
C81 0.153(8) 0.042(4) 0.042(4) -0.013(3) 0.053(5) -0.041(4)
C82 0.150(8) 0.044(4) 0.053(4) 0.000(3) 0.058(5) -0.007(5)
C83 0.163(9) 0.052(5) 0.047(4) -0.001(4) 0.037(5) 0.035(5)
C84 0.201(12) 0.053(5) 0.028(4) -0.004(3) 0.006(5) 0.053(6)
C85 0.206(11) 0.029(3) 0.022(3) -0.002(3) -0.013(5) 0.017(5)
C86 0.144(7) 0.033(3) 0.023(3) 0.003(2) 0.017(4) -0.019(4)
C87 0.147(8) 0.095(6) 0.082(6) -0.055(5) 0.087(6) -0.086(6)
N91 0.025(5) 0.027(5) 0.036(7) 0.014(5) 0.009(4) 0.003(4)
C91 0.032(6) 0.043(7) 0.039(7) 0.001(5) -0.009(5) 0.003(5)
C92 0.029(5) 0.046(6) 0.028(5) -0.005(5) 0.003(4) 0.005(5)
C93 0.027(6) 0.053(7) 0.054(8) 0.003(6) 0.017(5) 0.005(5)
C94 0.020(5) 0.031(7) 0.054(7) -0.006(6) 0.005(5) 0.002(5)
C95 0.018(5) 0.025(5) 0.052(7) 0.015(5) 0.009(5) 0.003(4)
N96 0.017(4) 0.027(5) 0.039(6) 0.006(4) -0.005(4) -0.001(4)
C96 0.029(6) 0.030(6) 0.048(8) 0.013(6) 0.000(5) -0.010(5)
C97 0.024(5) 0.041(7) 0.067(8) 0.014(6) -0.002(5) 0.008(4)
C98 0.042(7) 0.055(8) 0.053(8) 0.021(6) -0.012(6) 0.007(6)
C99 0.036(7) 0.054(9) 0.043(8) 0.015(7) -0.012(6) -0.016(6)
C100 0.036(6) 0.048(7) 0.031(6) 0.015(5) -0.003(5) -0.007(5)
N91A 0.025(5) 0.028(5) 0.041(6) 0.013(5) 0.006(4) 0.006(4)
C91A 0.035(7) 0.038(7) 0.053(9) -0.002(6) 0.024(6) 0.006(5)
C92A 0.069(9) 0.031(6) 0.077(10) 0.005(6) 0.051(8) 0.005(6)
C93A 0.033(7) 0.036(8) 0.114(14) -0.004(8) 0.041(8) 0.009(6)
C94A 0.028(6) 0.041(7) 0.087(11) 0.020(7) 0.015(6) 0.011(5)
C95A 0.021(6) 0.030(6) 0.057(9) 0.024(6) 0.014(6) -0.001(4)
N96A 0.037(6) 0.037(5) 0.030(6) 0.007(4) -0.011(5) -0.006(4)
C96A 0.026(6) 0.046(7) 0.057(8) 0.024(7) -0.011(6) -0.014(5)
C97A 0.034(7) 0.065(9) 0.087(12) 0.030(9) -0.020(7) -0.007(7)
C98A 0.077(11) 0.063(11) 0.060(11) 0.026(9) -0.040(9) -0.026(9)
C99A 0.111(13) 0.046(8) 0.048(8) 0.017(6) -0.043(9) -0.037(8)
C10A 0.059(9) 0.064(9) 0.034(7) -0.006(6) -0.013(6) -0.010(7)

loop_
_atom_type_symbol
_atom_type_description
_atom_type_scat_dispersion_real
_atom_type_scat_dispersion_imag
_atom_type_scat_source
C C 0.0033 0.0016 'International Tables Vol C Tables 4.2.6.8 and 6.1.1.4'
H H 0.0000 0.0000 'International Tables Vol C Tables 4.2.6.8 and 6.1.1.4'
N N 0.0061 0.0033 'International Tables Vol C Tables 4.2.6.8 and 6.1.1.4'
O O 0.0106 0.0060 'International Tables Vol C Tables 4.2.6.8 and 6.1.1.4'
Bi Bi -4.1077 10.2566 'International Tables Vol C Tables 4.2.6.8 and 6.1.1.4'

loop_
_geom_angle_atom_site_label_1
_geom_angle_atom_site_label_2
_geom_angle_atom_site_label_3
_geom_angle
C11 Bi1 O31 82.32(14)
C11 Bi1 N46 84.89(12)
O31 Bi1 N46 82.61(12)
C11 Bi1 O21A 83.7(4)
O31 Bi1 O21A 124.7(3)
N46 Bi1 O21A 148.3(3)
C11 Bi1 O22A 82.7(3)
O31 Bi1 O22A 72.4(3)
N46 Bi1 O22A 153.3(3)
O21A Bi1 O22A 52.9(4)
C11 Bi1 O22 86.7(3)
O31 Bi1 O22 86.8(2)
N46 Bi1 O22 167.2(3)
O21A Bi1 O22 39.2(3)
O22A Bi1 O22 14.5(2)
C11 Bi1 O21 89.0(3)
O31 Bi1 O21 138.2(2)
N46 Bi1 O21 137.4(2)
O21A Bi1 O21 13.7(2)
O22A Bi1 O21 66.0(3)
O22 Bi1 O21 51.9(3)
C11 Bi1 N41 85.64(13)
O31 Bi1 N41 146.04(12)
N46 Bi1 N41 64.72(10)
O21A Bi1 N41 85.0(3)
O22A Bi1 N41 137.2(3)
O22 Bi1 N41 124.2(2)
O21 Bi1 N41 72.8(2)
C11 Bi1 C27A 83.8(3)
O31 Bi1 C27A 98.6(3)
N46 Bi1 C27A 168.3(3)
O21A Bi1 C27A 26.7(3)
O22A Bi1 C27A 26.3(3)
O22 Bi1 C27A 12.7(3)
O21 Bi1 C27A 39.7(4)
N41 Bi1 C27A 111.5(3)
C61 Bi2 O81 83.93(14)
C61 Bi2 N96A 88.21(16)
O81 Bi2 N96A 71.0(2)
C61 Bi2 N91A 88.96(16)
O81 Bi2 N91A 137.5(2)
N96A Bi2 N91A 66.99(10)
C61 Bi2 O72 85.6(4)
O81 Bi2 O72 77.0(3)
N96A Bi2 O72 147.9(3)
N91A Bi2 O72 144.2(3)
C61 Bi2 O71 86.2(5)
O81 Bi2 O71 129.5(4)
N96A Bi2 O71 157.8(3)
N91A Bi2 O71 91.4(3)
O72 Bi2 O71 52.9(4)
C61 Bi2 O71A 84.7(5)
O81 Bi2 O71A 140.2(3)
N96A Bi2 O71A 146.4(3)
N91A Bi2 O71A 80.0(3)
O72 Bi2 O71A 64.2(4)
O71 Bi2 O71A 11.5(3)
C61 Bi2 O72A 80.8(4)
O81 Bi2 O72A 89.1(3)
N96A Bi2 O72A 158.3(3)
N91A Bi2 O72A 131.0(3)
O72 Bi2 O72A 13.5(3)
O71 Bi2 O72A 40.4(3)
O71A Bi2 O72A 51.4(3)
C61 Bi2 N96 83.27(18)
O81 Bi2 N96 87.7(2)
N96A Bi2 N96 17.93(17)
N91A Bi2 N96 49.90(17)
O72 Bi2 N96 161.9(4)
O71 Bi2 N96 139.9(3)
O71A Bi2 N96 128.5(3)
O72A Bi2 N96 164.0(4)
C61 Bi2 N91 82.49(18)
O81 Bi2 N91 148.2(2)
N96A Bi2 N91 80.00(16)
N91A Bi2 N91 14.60(15)
O72 Bi2 N91 130.1(3)
O71 Bi2 N91 78.0(3)
O71A Bi2 N91 66.5(3)
O72A Bi2 N91 116.7(3)
N96 Bi2 N91 62.32(19)
C61 Bi2 C77 86.2(3)
O81 Bi2 C77 103.8(4)
N96A Bi2 C77 172.8(3)
N91A Bi2 C77 117.5(4)
O72 Bi2 C77 26.9(3)
O71 Bi2 C77 26.1(3)
O71A Bi2 C77 37.5(4)
O72A Bi2 C77 15.1(4)
N96 Bi2 C77 163.6(4)
N91 Bi2 C77 103.8(4)
C12 C11 C16 120.0
C12 C11 Bi1 119.5(2)
C16 C11 Bi1 120.5(2)
C13 C12 C11 120.0
C13 C12 H12A 120.0
C11 C12 H12A 120.0
C14 C13 C12 120.0
C14 C13 H13A 120.0
C12 C13 H13A 120.0
C13 C14 C15 120.0
C13 C14 H14A 120.0
C15 C14 H14A 120.0
C16 C15 C14 120.0
C16 C15 H15A 120.0
C14 C15 H15A 120.0
C15 C16 C11 120.0
C15 C16 H16A 120.0
C11 C16 H16A 120.0
C27 O21 Bi1 93.9(7)
C27 O22 Bi1 94.0(6)
C22 C21 C26 120.0
C22 C21 C27 118.6(7)
C26 C21 C27 121.4(7)
O23 C22 C23 116.8(8)
O23 C22 C21 123.1(8)
C23 C22 C21 120.0
C22 C23 C24 120.0
C22 C23 H23A 120.0
C24 C23 H23A 120.0
C25 C24 C23 120.0
C25 C24 H24A 120.0
C23 C24 H24A 120.0
C24 C25 C26 120.0
C24 C25 H25A 120.0
C26 C25 H25A 120.0
C25 C26 C21 120.0
C25 C26 H26A 120.0
C21 C26 H26A 120.0
O21 C27 O22 120.2(10)
O21 C27 C21 118.2(11)
O22 C27 C21 121.5(10)
C27A O21A Bi1 91.2(7)
C27A O22A Bi1 91.3(7)
C22A C21A C26A 118.6(12)
C22A C21A C27A 120.5(13)
C26A C21A C27A 120.3(11)
O23A C22A C21A 118.4(18)
O23A C22A C23A 116.7(19)
C21A C22A C23A 121.3(19)
C24A C23A C22A 116.4(14)
C24A C23A H23B 121.8
C22A C23A H23B 121.8
C25A C24A C23A 122.6(12)
C25A C24A H24B 118.7
C23A C24A H24B 118.7
C24A C25A C26A 120.2(14)
C24A C25A H25B 119.9
C26A C25A H25B 119.9
C21A C26A C25A 118.8(13)
C21A C26A H26B 120.6
C25A C26A H26B 120.6
O22A C27A O21A 124.3(10)
O22A C27A C21A 122.3(13)
O21A C27A C21A 113.4(12)
O22A C27A Bi1 62.4(6)
O21A C27A Bi1 62.2(5)
C21A C27A Bi1 171.8(10)
C37 O31 Bi1 115.1(3)
C32 C31 C36 120.0
C32 C31 C37 119.8(3)
C36 C31 C37 120.1(3)
O33 C32 C31 122.2(4)
O33 C32 C33 117.7(4)
C31 C32 C33 120.0
C34 C33 C32 120.0
C34 C33 H33A 120.0
C32 C33 H33A 120.0
C33 C34 C35 120.0
C33 C34 H34A 120.0
C35 C34 H34A 120.0
C36 C35 C34 120.0
C36 C35 H35A 120.0
C34 C35 H35A 120.0
C35 C36 C31 120.0
C35 C36 H36A 120.0
C31 C36 H36A 120.0
O32 C37 O31 123.2(5)
O32 C37 C31 119.3(5)
O31 C37 C31 117.5(4)
C41 N41 C45 120.0
C41 N41 Bi1 120.03(17)
C45 N41 Bi1 119.76(17)
N41 C41 C42 120.0
N41 C41 H41A 120.0
C42 C41 H41A 120.0
C43 C42 C41 120.0
C43 C42 H42A 120.0
C41 C42 H42A 120.0
C42 C43 C44 120.0
C42 C43 H43A 120.0
C44 C43 H43A 120.0
C45 C44 C43 120.0
C45 C44 H44A 120.0
C43 C44 H44A 120.0
C44 C45 N41 120.0
C44 C45 C46 123.0(2)
N41 C45 C46 117.0(2)
C46 N46 C50 120.0
C46 N46 Bi1 120.01(15)
C50 N46 Bi1 119.70(15)
C47 C46 N46 120.0
C47 C46 C45 121.8(2)
N46 C46 C45 118.2(2)
C46 C47 C48 120.0
C46 C47 H47A 120.0
C48 C47 H47A 120.0
C49 C48 C47 120.0
C49 C48 H48A 120.0
C47 C48 H48A 120.0
C48 C49 C50 120.0
C48 C49 H49A 120.0
C50 C49 H49A 120.0
C49 C50 N46 120.0
C49 C50 H50A 120.0
N46 C50 H50A 120.0
C62 C61 C66 120.0
C62 C61 Bi2 121.02(17)
C66 C61 Bi2 118.98(16)
C63 C62 C61 120.0
C63 C62 H62A 120.0
C61 C62 H62A 120.0
C62 C63 C64 120.0
C62 C63 H63A 120.0
C64 C63 H63A 120.0
C63 C64 C65 120.0
C63 C64 H64A 120.0
C65 C64 H64A 120.0
C66 C65 C64 120.0
C66 C65 H65A 120.0
C64 C65 H65A 120.0
C65 C66 C61 120.0
C65 C66 H66A 120.0
C61 C66 H66A 120.0
C77 O71 Bi2 91.6(7)
C77 O72 Bi2 91.0(6)
C72 C71 C76 120.0
C72 C71 C77 119.8(9)
C76 C71 C77 120.2(9)
O73 C72 C71 119.7(9)
O73 C72 C73 120.2(9)
C71 C72 C73 120.0
C74 C73 C72 120.0
C74 C73 H73A 120.0
C72 C73 H73A 120.0
C73 C74 C75 120.0
C73 C74 H74A 120.0
C75 C74 H74A 120.0
C76 C75 C74 120.0
C76 C75 H75A 120.0
C74 C75 H75A 120.0
C75 C76 C71 120.0
C75 C76 H76A 120.0
C71 C76 H76A 120.0
O71 C77 O72 124.4(10)
O71 C77 C71 115.6(13)
O72 C77 C71 119.9(12)
O71 C77 Bi2 62.3(5)
O72 C77 Bi2 62.2(5)
C71 C77 Bi2 177.9(11)
C77A O71A Bi2 95.6(8)
C77A O72A Bi2 94.3(7)
C72A C71A C76A 119.9(11)
C72A C71A C77A 118.4(11)
C76A C71A C77A 121.6(10)
C71A C72A O73A 120.1(13)
C71A C72A C73A 123.0(12)
O73A C72A C73A 116.6(14)
C72A C73A C74A 115.9(11)
C72A C73A H73B 122.1
C74A C73A H73B 122.1
C73A C74A C75A 122.4(12)
C73A C74A H74B 118.8
C75A C74A H74B 118.8
C76A C75A C74A 119.5(13)
C76A C75A H75B 120.2
C74A C75A H75B 120.2
C75A C76A C71A 119.2(12)
C75A C76A H76B 120.4
C71A C76A H76B 120.4
O71A C77A O72A 118.6(11)
O71A C77A C71A 115.7(13)
O72A C77A C71A 125.6(12)
C87 O81 Bi2 112.5(4)
C82 C81 C86 120.0
C82 C81 C87 120.2(4)
C86 C81 C87 119.7(4)
O83 C82 C81 121.5(4)
O83 C82 C83 118.4(4)
C81 C82 C83 120.0
C84 C83 C82 120.0
C84 C83 H83A 120.0
C82 C83 H83A 120.0
C85 C84 C83 120.0
C85 C84 H84A 120.0
C83 C84 H84A 120.0
C84 C85 C86 120.0
C84 C85 H85A 120.0
C86 C85 H85A 120.0
C85 C86 C81 120.0
C85 C86 H86A 120.0
C81 C86 H86A 120.0
O82 C87 O81 123.7(6)
O82 C87 C81 118.6(6)
O81 C87 C81 117.6(6)
C91 N91 C95 120.0
C91 N91 Bi2 119.3(3)
C95 N91 Bi2 120.5(3)
C92 C91 N91 120.0
C92 C91 H91 120.0
N91 C91 H91 120.0
C91 C92 C93 120.0
C91 C92 H92 120.0
C93 C92 H92 120.0
C92 C93 C94 120.0
C92 C93 H93 120.0
C94 C93 H93 120.0
C95 C94 C93 120.0
C95 C94 H94 120.0
C93 C94 H94 120.0
C94 C95 N91 120.0
C94 C95 C96 122.4(5)
N91 C95 C96 117.6(5)
C96 N96 C100 120.0
C96 N96 Bi2 122.1(3)
C100 N96 Bi2 117.4(3)
C97 C96 N96 120.0
C97 C96 C95 123.2(5)
N96 C96 C95 116.8(5)
C98 C97 C96 120.0
C98 C97 H97 120.0
C96 C97 H97 120.0
C97 C98 C99 120.0
C97 C98 H98 120.0
C99 C98 H98 120.0
C100 C99 C98 120.0
C100 C99 H99 120.0
C98 C99 H99 120.0
C99 C100 N96 120.0
C99 C100 H100 120.0
N96 C100 H100 120.0
C91A N91A C95A 120.0
C91A N91A Bi2 119.85(13)
C95A N91A Bi2 120.01(13)
N91A C91A C92A 120.0
N91A C91A H91A 120.0
C92A C91A H91A 120.0
C91A C92A C93A 120.0
C91A C92A H92A 120.0
C93A C92A H92A 120.0
C94A C93A C92A 120.0
C94A C93A H93A 120.0
C92A C93A H93A 120.0
C93A C94A C95A 120.0
C93A C94A H94A 120.0
C95A C94A H94A 120.0
C94A C95A N91A 120.0
C94A C95A C96A 125.0
N91A C95A C96A 115.0
C96A N96A C10A 120.0
C96A N96A Bi2 118.59(12)
C10A N96A Bi2 120.79(12)
N96A C96A C97A 119.9
N96A C96A C95A 118.8
C97A C96A C95A 121.2
C96A C97A C98A 120.1
C96A C97A H97A 119.9
C98A C97A H97A 119.9
C99A C98A C97A 120.0
C99A C98A H98A 120.0
C97A C98A H98A 120.0
C98A C99A C10A 119.9
C98A C99A H99A 120.0
C10A C99A H99A 120.0
C99A C10A N96A 120.1
C99A C10A H10A 119.9
N96A C10A H10A 119.9

loop_
_geom_bond_atom_site_label_1
_geom_bond_atom_site_label_2
_geom_bond_distance
Bi1 C11 2.250(3)
Bi1 O31 2.330(4)
Bi1 N46 2.521(2)
Bi1 O21A 2.524(7)
Bi1 O22A 2.531(7)
Bi1 O22 2.533(7)
Bi1 O21 2.538(7)
Bi1 N41 2.546(3)
Bi1 C27A 2.854(11)
Bi2 C61 2.251(2)
Bi2 O81 2.316(4)
Bi2 N96A 2.467(5)
Bi2 N91A 2.483(4)
Bi2 O72 2.491(7)
Bi2 O71 2.495(7)
Bi2 O71A 2.496(7)
Bi2 O72A 2.510(7)
Bi2 N96 2.615(5)
Bi2 N91 2.649(5)
Bi2 C77 2.816(10)
C11 C12 1.3900
C11 C16 1.3900
C12 C13 1.3900
C12 H12A 0.9500
C13 C14 1.3900
C13 H13A 0.9500
C14 C15 1.3900
C14 H14A 0.9500
C15 C16 1.3900
C15 H15A 0.9500
C16 H16A 0.9500
O21 C27 1.278(13)
O22 C27 1.280(13)
O23 C22 1.368(17)
C21 C22 1.3900
C21 C26 1.3900
C21 C27 1.489(11)
C22 C23 1.3900
C23 C24 1.3900
C23 H23A 0.9500
C24 C25 1.3900
C24 H24A 0.9500
C25 C26 1.3900
C25 H25A 0.9500
C26 H26A 0.9500
O21A C27A 1.281(15)
O22A C27A 1.264(15)
O23A C22A 1.35(2)
C21A C22A 1.396(17)
C21A C26A 1.396(14)
C21A C27A 1.516(13)
C22A C23A 1.403(17)
C23A C24A 1.383(15)
C23A H23B 0.9500
C24A C25A 1.363(15)
C24A H24B 0.9500
C25A C26A 1.407(14)
C25A H25B 0.9500
C26A H26B 0.9500
O31 C37 1.277(6)
O32 C37 1.230(6)
O33 C32 1.313(7)
C31 C32 1.3900
C31 C36 1.3900
C31 C37 1.492(6)
C32 C33 1.3900
C33 C34 1.3900
C33 H33A 0.9500
C34 C35 1.3900
C34 H34A 0.9500
C35 C36 1.3900
C35 H35A 0.9500
C36 H36A 0.9500
N41 C41 1.3900
N41 C45 1.3900
C41 C42 1.3900
C41 H41A 0.9500
C42 C43 1.3900
C42 H42A 0.9500
C43 C44 1.3900
C43 H43A 0.9500
C44 C45 1.3900
C44 H44A 0.9500
C45 C46 1.423(4)
N46 C46 1.3900
N46 C50 1.3900
C46 C47 1.3900
C47 C48 1.3900
C47 H47A 0.9500
C48 C49 1.3900
C48 H48A 0.9500
C49 C50 1.3900
C49 H49A 0.9500
C50 H50A 0.9500
C61 C62 1.3900
C61 C66 1.3900
C62 C63 1.3900
C62 H62A 0.9500
C63 C64 1.3900
C63 H63A 0.9500
C64 C65 1.3900
C64 H64A 0.9500
C65 C66 1.3900
C65 H65A 0.9500
C66 H66A 0.9500
O71 C77 1.238(14)
O72 C77 1.272(15)
O73 C72 1.37(2)
C71 C72 1.3900
C71 C76 1.3900
C71 C77 1.511(11)
C72 C73 1.3900
C73 C74 1.3900
C73 H73A 0.9500
C74 C75 1.3900
C74 H74A 0.9500
C75 C76 1.3900
C75 H75A 0.9500
C76 H76A 0.9500
O71A C77A 1.252(14)
O72A C77A 1.273(15)
O73A C72A 1.38(3)
C71A C72A 1.375(12)
C71A C76A 1.392(13)
C71A C77A 1.494(13)
C72A C73A 1.390(13)
C73A C74A 1.392(16)
C73A H73B 0.9500
C74A C75A 1.400(15)
C74A H74B 0.9500
C75A C76A 1.380(13)
C75A H75B 0.9500
C76A H76B 0.9500
O81 C87 1.275(9)
O82 C87 1.258(9)
O83 C82 1.362(7)
C81 C82 1.3900
C81 C86 1.3900
C81 C87 1.491(7)
C82 C83 1.3900
C83 C84 1.3900
C83 H83A 0.9500
C84 C85 1.3900
C84 H84A 0.9500
C85 C86 1.3900
C85 H85A 0.9500
C86 H86A 0.9500
N91 C91 1.3900
N91 C95 1.3900
C91 C92 1.3900
C91 H91 0.9500
C92 C93 1.3900
C92 H92 0.9500
C93 C94 1.3900
C93 H93 0.9500
C94 C95 1.3900
C94 H94 0.9500
C95 C96 1.452(7)
N96 C96 1.3900
N96 C100 1.3900
C96 C97 1.3900
C97 C98 1.3900
C97 H97 0.9500
C98 C99 1.3900
C98 H98 0.9500
C99 C100 1.3900
C99 H99 0.9500
C100 H100 0.9500
N91A C91A 1.3900
N91A C95A 1.3900
C91A C92A 1.3900
C91A H91A 0.9500
C92A C93A 1.3900
C92A H92A 0.9500
C93A C94A 1.3900
C93A H93A 0.9500
C94A C95A 1.3900
C94A H94A 0.9500
C95A C96A 1.4758
N96A C96A 1.3839
N96A C10A 1.3871
C96A C97A 1.3864
C97A C98A 1.3870
C97A H97A 0.9500
C98A C99A 1.3839
C98A H98A 0.9500
C99A C10A 1.3863
C99A H99A 0.9500
C10A H10A 0.9500
